data_7223179
loop_
_publ_author_name
'Yang, Li-Bo'
'Wang, Hong-Can'
'Fang, Xiao-Dan'
'Chen, Si-Jin'
'Xu, Quan-Qing'
'Zhu, Ai-Xin'
'Yang, Zhi'

_publ_section_title
;
 A series of Zn(ii) and Cd(ii) coordination compounds based on
 4-(4H-1,2,4-triazol-4-yl)benzoic acid: synthesis, structure and
 photoluminescence properties
;
_journal_issue 1
_journal_name_full CrystEngComm
_journal_page_first 130
_journal_paper_doi 10.1039/C5CE01815C
_journal_volume 18
_journal_year 2016
_chemical_formula_sum 'C18 H12 N6 O4 Zn'
_chemical_formula_weight 441.71
_chemical_name_systematic
; 
 ? 
;
_space_group_IT_number 5
_symmetry_cell_setting monoclinic
_symmetry_space_group_name_Hall 'C 2y'
_symmetry_space_group_name_H-M 'C 1 2 1'
_atom_sites_solution_hydrogens geom
_atom_sites_solution_primary direct
_atom_sites_solution_secondary difmap
_audit_creation_method SHELXL-97
_audit_update_record
;
2015-07-17 deposited with the CCDC.
2015-11-10 downloaded from the CCDC.
;
_cell_angle_alpha 90.00
_cell_angle_beta 91.400(3)
_cell_angle_gamma 90.00
_cell_formula_units_Z 2
_cell_length_a 13.664(2)
_cell_length_b 7.8616(13)
_cell_length_c 8.2311(14)
_cell_measurement_temperature 293(2)
_cell_volume 883.9(2)
_computing_cell_refinement 'SAINT-PLUS, Ver. 6.0, 1997'
_computing_data_collection 'SMART, 1998.'
_computing_data_reduction 'SAINT-PLUS, Ver. 6.0, 1997'
_computing_molecular_graphics 'XP, Ver. 6.10, Bruker AXS Inc., 2000.'
_computing_publication_material 'SHELXTL-Bruker AXS Inc., 1998.'
_computing_structure_refinement 'SHELXL-97 (Sheldrick, 1997)'
_computing_structure_solution 'SHELXS-97 (Sheldrick, 1990)'
_diffrn_ambient_temperature 293(2)
_diffrn_measured_fraction_theta_full 0.974
_diffrn_measured_fraction_theta_max 0.974
_diffrn_measurement_device_type 'Bruker Apex CCD'
_diffrn_measurement_method '\w scan'
_diffrn_radiation_monochromator graphite
_diffrn_radiation_source 'fine-focus sealed tube'
_diffrn_radiation_type MoK\a
_diffrn_radiation_wavelength 0.71073
_diffrn_reflns_av_R_equivalents 0.0296
_diffrn_reflns_av_sigmaI/netI 0.0629
_diffrn_reflns_limit_h_max 17
_diffrn_reflns_limit_h_min -16
_diffrn_reflns_limit_k_max 9
_diffrn_reflns_limit_k_min -7
_diffrn_reflns_limit_l_max 10
_diffrn_reflns_limit_l_min -9
_diffrn_reflns_number 2798
_diffrn_reflns_theta_full 27.00
_diffrn_reflns_theta_max 27.00
_diffrn_reflns_theta_min 2.48
_diffrn_standards_decay_% 0
_exptl_absorpt_coefficient_mu 1.430
_exptl_absorpt_correction_T_max 0.9065
_exptl_absorpt_correction_T_min 0.8034
_exptl_absorpt_correction_type multi-scan
_exptl_absorpt_process_details 'SADABS (Bruker, 2002)'
_exptl_crystal_colour block
_exptl_crystal_density_diffrn 1.660
_exptl_crystal_density_method 'not measured'
_exptl_crystal_description plate
_exptl_crystal_F_000 448
_exptl_crystal_size_max 0.16
_exptl_crystal_size_mid 0.08
_exptl_crystal_size_min 0.07
_refine_diff_density_max 0.811
_refine_diff_density_min -0.340
_refine_diff_density_rms 0.077
_refine_ls_abs_structure_details 'Flack H D (1983), Acta Cryst. A39, 876-881'
_refine_ls_abs_structure_Flack 0.056(18)
_refine_ls_extinction_method none
_refine_ls_goodness_of_fit_ref 1.012
_refine_ls_hydrogen_treatment constr
_refine_ls_matrix_type full
_refine_ls_number_parameters 132
_refine_ls_number_reflns 1564
_refine_ls_number_restraints 1
_refine_ls_restrained_S_all 1.012
_refine_ls_R_factor_all 0.0406
_refine_ls_R_factor_gt 0.0390
_refine_ls_shift/su_max 0.000
_refine_ls_shift/su_mean 0.000
_refine_ls_structure_factor_coef Fsqd
_refine_ls_weighting_details 'calc w=1/[\s^2^(Fo^2^)+(0.0256P)^2^+0.0000P] where P=(Fo^2^+2Fc^2^)/3'
_refine_ls_weighting_scheme calc
_refine_ls_wR_factor_gt 0.0747
_refine_ls_wR_factor_ref 0.0755
_reflns_number_gt 1510
_reflns_number_total 1564
_reflns_threshold_expression >2sigma(I)
_cod_data_source_file c5ce01815c2.cif
_cod_data_source_block 3
_cod_depositor_comments
;
The following automatic conversions were performed:

'_symmetry_cell_setting' value 'Monoclinic' changed to 'monoclinic'
according to
/usr/data/users/saulius/crontab/automatic-downloads/rss-feeds/RSC/lib/dictionaries/cif_core.dic
dictionary named 'cif_core.dic' version 2.4.2 from 2011-04-26.

'_exptl_absorpt_correction_type' value 'Multi-scan' changed to
'multi-scan' according to
/usr/data/users/saulius/crontab/automatic-downloads/rss-feeds/RSC/lib/dictionaries/cif_core.dic
dictionary named 'cif_core.dic' version 2.4.2 from 2011-04-26.

Automatic conversion script
Id: cif_fix_values 3271 2015-04-21 07:52:19Z andrius 

 Adding full bibliography for 7223177--7223183.cif.
;
_cod_original_cell_volume 883.9(3)
_cod_original_sg_symbol_H-M C2
_cod_database_code 7223179

loop_
_symmetry_equiv_pos_as_xyz
'x, y, z'
'-x, y, -z'
'x+1/2, y+1/2, z'
'-x+1/2, y+1/2, -z'

loop_
_atom_site_label
_atom_site_type_symbol
_atom_site_fract_x
_atom_site_fract_y
_atom_site_fract_z
_atom_site_U_iso_or_equiv
_atom_site_adp_type
_atom_site_occupancy
_atom_site_symmetry_multiplicity
_atom_site_calc_flag
_atom_site_refinement_flags
Zn1 Zn 1.0000 0.58456(6) -0.5000 0.02969(18) Uani 1 2 d S
O1 O 0.9382(2) 1.4293(4) -1.3541(3) 0.0538(9) Uani 1 1 d .
O2 O 0.9110(3) 1.6326(4) -1.1718(5) 0.0612(13) Uani 1 1 d .
N1 N 0.9019(2) 0.7499(4) -0.6033(4) 0.0377(8) Uani 1 1 d .
N2 N 0.8287(3) 0.8302(5) -0.5188(4) 0.0466(9) Uani 1 1 d .
N3 N 0.8543(3) 0.9676(5) -0.7463(4) 0.0350(8) Uani 1 1 d .
C1 C 0.9114(4) 1.4840(7) -1.2148(6) 0.0437(13) Uani 1 1 d .
C2 C 0.8828(3) 1.3466(5) -1.0982(5) 0.0349(9) Uani 1 1 d .
C3 C 0.8605(3) 1.3895(5) -0.9406(5) 0.0391(10) Uani 1 1 d .
H3A H 0.8538 1.5035 -0.9128 0.047 Uiso 1 1 calc R
C4 C 0.8479(3) 1.2645(6) -0.8224(5) 0.0373(10) Uani 1 1 d .
H4A H 0.8351 1.2935 -0.7154 0.045 Uiso 1 1 calc R
C5 C 0.8549(2) 1.0977(8) -0.8691(4) 0.0312(8) Uani 1 1 d .
C6 C 0.8701(3) 1.0499(5) -1.0298(4) 0.0369(11) Uani 1 1 d .
H6A H 0.8702 0.9359 -1.0599 0.044 Uiso 1 1 calc R
C7 C 0.8848(3) 1.1753(5) -1.1423(5) 0.0392(10) Uani 1 1 d .
H7A H 0.8963 1.1457 -1.2496 0.047 Uiso 1 1 calc R
C8 C 0.8024(3) 0.9601(6) -0.6063(5) 0.0421(11) Uani 1 1 d .
H8A H 0.7546 1.0380 -0.5778 0.050 Uiso 1 1 calc R
C9 C 0.9141(3) 0.8322(5) -0.7368(5) 0.0386(10) Uani 1 1 d .
H9A H 0.9584 0.8019 -0.8158 0.046 Uiso 1 1 calc R

loop_
_atom_site_aniso_label
_atom_site_aniso_U_11
_atom_site_aniso_U_22
_atom_site_aniso_U_33
_atom_site_aniso_U_23
_atom_site_aniso_U_13
_atom_site_aniso_U_12
Zn1 0.0398(3) 0.0241(3) 0.0255(3) 0.000 0.0059(2) 0.000
O1 0.057(2) 0.059(2) 0.0465(19) 0.0251(17) 0.0087(16) -0.0070(16)
O2 0.070(2) 0.037(3) 0.077(3) 0.0217(17) 0.0138(19) 0.0004(16)
N1 0.043(2) 0.035(2) 0.0353(18) 0.0089(16) 0.0058(15) 0.0066(16)
N2 0.044(2) 0.052(2) 0.044(2) 0.0162(18) 0.0124(17) 0.0098(19)
N3 0.038(2) 0.033(2) 0.034(2) 0.0075(16) 0.0104(16) 0.0041(17)
C1 0.034(3) 0.047(3) 0.049(3) 0.021(3) -0.002(2) -0.004(2)
C2 0.028(2) 0.036(2) 0.042(2) 0.0122(18) 0.0003(17) 0.0014(18)
C3 0.036(2) 0.033(2) 0.049(3) 0.007(2) 0.0033(19) 0.0040(19)
C4 0.040(3) 0.035(3) 0.037(3) 0.003(2) 0.0080(19) 0.004(2)
C5 0.0286(16) 0.030(2) 0.0356(18) 0.011(3) 0.0044(13) -0.003(3)
C6 0.044(2) 0.028(3) 0.039(2) 0.0075(17) 0.0061(17) -0.0022(17)
C7 0.043(3) 0.048(3) 0.027(2) 0.0071(19) 0.0043(18) -0.002(2)
C8 0.038(2) 0.050(3) 0.039(2) 0.010(2) 0.0115(18) 0.013(2)
C9 0.043(2) 0.035(2) 0.038(2) 0.006(2) 0.0127(18) 0.007(2)

loop_
_atom_type_symbol
_atom_type_description
_atom_type_scat_dispersion_real
_atom_type_scat_dispersion_imag
_atom_type_scat_source
C C 0.0033 0.0016 'International Tables Vol C Tables 4.2.6.8 and 6.1.1.4'
H H 0.0000 0.0000 'International Tables Vol C Tables 4.2.6.8 and 6.1.1.4'
N N 0.0061 0.0033 'International Tables Vol C Tables 4.2.6.8 and 6.1.1.4'
O O 0.0106 0.0060 'International Tables Vol C Tables 4.2.6.8 and 6.1.1.4'
Zn Zn 0.2839 1.4301 'International Tables Vol C Tables 4.2.6.8 and 6.1.1.4'

loop_
_geom_angle_atom_site_label_1
_geom_angle_atom_site_label_2
_geom_angle_atom_site_label_3
_geom_angle
_geom_angle_site_symmetry_1
_geom_angle_site_symmetry_3
O1 Zn1 O1 101.2(2) 2_743 1_546
O1 Zn1 N1 111.78(13) 2_743 2_754
O1 Zn1 N1 116.05(13) 1_546 2_754
O1 Zn1 N1 116.05(13) 2_743 .
O1 Zn1 N1 111.78(13) 1_546 .
N1 Zn1 N1 100.7(2) 2_754 .
C1 O1 Zn1 118.9(3) . 1_564
C9 N1 N2 108.0(3) . .
C9 N1 Zn1 125.3(3) . .
N2 N1 Zn1 123.9(2) . .
C8 N2 N1 105.9(3) . .
C9 N3 C8 104.1(3) . .
C9 N3 C5 126.2(3) . .
C8 N3 C5 129.3(4) . .
O2 C1 O1 125.6(5) . .
O2 C1 C2 120.0(5) . .
O1 C1 C2 114.4(4) . .
C3 C2 C7 119.1(4) . .
C3 C2 C1 119.4(4) . .
C7 C2 C1 121.3(4) . .
C2 C3 C4 121.1(4) . .
C5 C4 C3 117.9(4) . .
C4 C5 C6 122.4(5) . .
C4 C5 N3 118.8(4) . .
C6 C5 N3 118.6(5) . .
C7 C6 C5 118.3(4) . .
C6 C7 C2 120.9(4) . .
N2 C8 N3 111.1(4) . .
N1 C9 N3 110.9(4) . .

loop_
_geom_bond_atom_site_label_1
_geom_bond_atom_site_label_2
_geom_bond_distance
_geom_bond_site_symmetry_2
Zn1 O1 1.922(3) 2_743
Zn1 O1 1.922(3) 1_546
Zn1 N1 2.038(3) 2_754
Zn1 N1 2.038(3) .
O1 C1 1.286(6) .
O1 Zn1 1.922(3) 1_564
O2 C1 1.221(6) .
N1 C9 1.290(5) .
N1 N2 1.384(5) .
N2 C8 1.295(5) .
N3 C9 1.343(5) .
N3 C8 1.369(5) .
N3 C5 1.438(6) .
C1 C2 1.503(6) .
C2 C3 1.382(6) .
C2 C7 1.396(5) .
C3 C4 1.397(5) .
C4 C5 1.371(8) .
C5 C6 1.396(5) .
C6 C7 1.371(5) .
